data_7005593
loop_
_publ_author_name
'Cui, Yi'
'Li, Fenghong'
'Lu, Zheng-Hong'
'Wang, Suning'

_publ_section_title
;
 Three-coordinate organoboron with a B=N bond: substituent effects,
 luminescence/electroluminescence and reactions with fluoride.
;
_journal_issue 25
_journal_name_full 'Dalton transactions (Cambridge, England : 2003)'
_journal_page_first 2634
_journal_page_last 2643
_journal_paper_doi 10.1039/b703366d
_journal_year 2007
_chemical_formula_sum 'C27 H30 B N'
_chemical_formula_weight 379.33
_chemical_name_common 2
_chemical_name_systematic
;
?
;
_space_group_IT_number 33
_symmetry_cell_setting orthorhombic
_symmetry_space_group_name_Hall 'P 2c -2n'
_symmetry_space_group_name_H-M 'P n a 21'
_atom_sites_solution_hydrogens geom
_atom_sites_solution_primary direct
_atom_sites_solution_secondary difmap
_audit_creation_method SHELXL-97
_cell_angle_alpha 90.00
_cell_angle_beta 90.00
_cell_angle_gamma 90.00
_cell_formula_units_Z 4
_cell_length_a 22.3981(18)
_cell_length_b 8.1607(7)
_cell_length_c 12.2170(10)
_cell_measurement_temperature 298(2)
_cell_volume 2233.1(3)
_computing_structure_refinement 'SHELXL-97 (Sheldrick, 1997)'
_computing_structure_solution 'SHELXS-97 (Sheldrick, 1990)'
_diffrn_ambient_temperature 298(2)
_diffrn_measured_fraction_theta_full 0.964
_diffrn_measured_fraction_theta_max 0.964
_diffrn_radiation_monochromator graphite
_diffrn_radiation_source 'fine-focus sealed tube'
_diffrn_radiation_type MoK\a
_diffrn_radiation_wavelength 0.71073
_diffrn_reflns_av_R_equivalents 0.0275
_diffrn_reflns_av_sigmaI/netI 0.0414
_diffrn_reflns_limit_h_max 28
_diffrn_reflns_limit_h_min -27
_diffrn_reflns_limit_k_max 10
_diffrn_reflns_limit_k_min -10
_diffrn_reflns_limit_l_max 15
_diffrn_reflns_limit_l_min -14
_diffrn_reflns_number 14894
_diffrn_reflns_theta_full 28.25
_diffrn_reflns_theta_max 28.25
_diffrn_reflns_theta_min 1.82
_exptl_absorpt_coefficient_mu 0.064
_exptl_absorpt_correction_T_max 1.000
_exptl_absorpt_correction_T_min 0.810
_exptl_absorpt_correction_type SADABS
_exptl_crystal_density_diffrn 1.128
_exptl_crystal_density_method 'not measured'
_exptl_crystal_F_000 816
_exptl_crystal_size_max 0.40
_exptl_crystal_size_mid 0.30
_exptl_crystal_size_min 0.20
_refine_diff_density_max 0.119
_refine_diff_density_min -0.116
_refine_diff_density_rms 0.024
_refine_ls_abs_structure_details 'Flack H D (1983), Acta Cryst. A39, 876-881'
_refine_ls_abs_structure_Flack 'Cannot be reliably determined'
_refine_ls_extinction_method none
_refine_ls_goodness_of_fit_ref 0.900
_refine_ls_hydrogen_treatment mixed
_refine_ls_matrix_type full
_refine_ls_number_parameters 281
_refine_ls_number_reflns 5067
_refine_ls_number_restraints 1
_refine_ls_restrained_S_all 0.900
_refine_ls_R_factor_all 0.0686
_refine_ls_R_factor_gt 0.0384
_refine_ls_shift/su_max 0.050
_refine_ls_shift/su_mean 0.002
_refine_ls_structure_factor_coef Fsqd
_refine_ls_weighting_details 'calc w=1/[\s^2^(Fo^2^)+(0.0430P)^2^+0.0000P] where P=(Fo^2^+2Fc^2^)/3'
_refine_ls_weighting_scheme calc
_refine_ls_wR_factor_gt 0.0795
_refine_ls_wR_factor_ref 0.0868
_reflns_number_gt 3234
_reflns_number_total 5067
_reflns_threshold_expression >2sigma(I)
_cod_data_source_file b703366d.txt
_cod_data_source_block cy611a
_cod_original_sg_symbol_H-M Pna2(1)
_cod_database_code 7005593

loop_
_symmetry_equiv_pos_as_xyz
'x, y, z'
'-x, -y, z+1/2'
'x+1/2, -y+1/2, z'
'-x+1/2, y+1/2, z+1/2'

loop_
_atom_site_label
_atom_site_type_symbol
_atom_site_fract_x
_atom_site_fract_y
_atom_site_fract_z
_atom_site_U_iso_or_equiv
_atom_site_adp_type
_atom_site_occupancy
_atom_site_symmetry_multiplicity
_atom_site_calc_flag
_atom_site_refinement_flags
_atom_site_disorder_assembly
_atom_site_disorder_group
B B 0.82950(8) 0.8388(2) 0.25605(17) 0.0458(4) Uani 1 1 d . . .
N N 0.86532(6) 0.93744(15) 0.18209(12) 0.0483(3) Uani 1 1 d . . .
C1 C 0.84593(8) 1.0205(2) 0.08610(16) 0.0559(5) Uani 1 1 d . . .
C2 C 0.89142(10) 1.1053(2) 0.04335(17) 0.0634(5) Uani 1 1 d . . .
C3 C 1.00089(10) 1.1488(2) 0.1075(2) 0.0731(6) Uani 1 1 d . . .
H3A H 1.0128 1.2173 0.0507 0.088 Uiso 1 1 calc R . .
C4 C 1.03967(9) 1.1088(3) 0.1900(3) 0.0803(6) Uani 1 1 d . . .
H4A H 1.0784 1.1498 0.1885 0.096 Uiso 1 1 calc R . .
C5 C 1.02225(8) 1.0086(2) 0.27555(19) 0.0701(6) Uani 1 1 d . . .
H5A H 1.0492 0.9854 0.3313 0.084 Uiso 1 1 calc R . .
C6 C 0.96533(8) 0.9421(2) 0.2796(2) 0.0596(5) Uani 1 1 d . . .
C7 C 0.92644(8) 0.97884(18) 0.19562(15) 0.0495(4) Uani 1 1 d . . .
C8 C 0.94326(8) 1.0846(2) 0.11047(16) 0.0572(5) Uani 1 1 d . . .
C9 C 0.86042(6) 0.69545(17) 0.32118(14) 0.0437(4) Uani 1 1 d . . .
C10 C 0.85590(7) 0.68446(18) 0.43700(14) 0.0464(4) Uani 1 1 d . . .
C11 C 0.88143(7) 0.55258(19) 0.49153(16) 0.0523(4) Uani 1 1 d . . .
H11A H 0.8783 0.5473 0.5674 0.063 Uiso 1 1 calc R . .
C12 C 0.91153(7) 0.42831(19) 0.43674(16) 0.0525(4) Uani 1 1 d . . .
C13 C 0.91518(7) 0.43930(19) 0.32436(17) 0.0526(4) Uani 1 1 d . . .
H13A H 0.9344 0.3560 0.2862 0.063 Uiso 1 1 calc R . .
C14 C 0.89124(7) 0.56985(18) 0.26550(15) 0.0503(4) Uani 1 1 d . . .
C15 C 0.89818(10) 0.5674(2) 0.14252(16) 0.0742(6) Uani 1 1 d . . .
H15A H 0.9164 0.4662 0.1205 0.111 Uiso 1 1 calc R . .
H15B H 0.9229 0.6574 0.1201 0.111 Uiso 1 1 calc R . .
H15C H 0.8596 0.5772 0.1088 0.111 Uiso 1 1 calc R . .
C16 C 0.93795(10) 0.2853(2) 0.49814(19) 0.0773(6) Uani 1 1 d . . .
H16A H 0.9645 0.2259 0.4508 0.116 Uiso 1 1 calc R . .
H16B H 0.9065 0.2140 0.5222 0.116 Uiso 1 1 calc R . .
H16C H 0.9597 0.3249 0.5605 0.116 Uiso 1 1 calc R . .
C17 C 0.82674(9) 0.8160(2) 0.50415(16) 0.0610(5) Uani 1 1 d . . .
H17A H 0.8248 0.7817 0.5792 0.091 Uiso 1 1 calc R . .
H17B H 0.7871 0.8355 0.4772 0.091 Uiso 1 1 calc R . .
H17C H 0.8497 0.9151 0.4989 0.091 Uiso 1 1 calc R . .
C18 C 0.76131(7) 0.87967(18) 0.26955(15) 0.0473(4) Uani 1 1 d . . .
C19 C 0.71655(7) 0.7614(2) 0.25189(14) 0.0517(4) Uani 1 1 d . . .
C20 C 0.65708(8) 0.8000(3) 0.27043(17) 0.0611(5) Uani 1 1 d . . .
C21 C 0.63948(7) 0.9514(2) 0.30944(16) 0.0625(5) Uani 1 1 d . . .
C22 C 0.68321(8) 1.0664(2) 0.32713(17) 0.0620(5) Uani 1 1 d . . .
H22A H 0.6723 1.1688 0.3540 0.074 Uiso 1 1 calc R . .
C23 C 0.74340(7) 1.0351(2) 0.30625(15) 0.0535(4) Uani 1 1 d . . .
C24 C 0.78795(9) 1.1718(2) 0.3266(2) 0.0744(6) Uani 1 1 d . . .
H24A H 0.7686 1.2598 0.3649 0.112 Uiso 1 1 calc R . .
H24B H 0.8030 1.2112 0.2579 0.112 Uiso 1 1 calc R . .
H24C H 0.8204 1.1309 0.3700 0.112 Uiso 1 1 calc R . .
C25 C 0.57411(9) 0.9880(3) 0.3303(2) 0.0901(7) Uani 1 1 d . . .
H25A H 0.5707 1.0863 0.3731 0.135 Uiso 1 1 calc R . .
H25B H 0.5563 0.8983 0.3694 0.135 Uiso 1 1 calc R . .
H25C H 0.5539 1.0027 0.2617 0.135 Uiso 1 1 calc R . .
C26 C 0.73182(9) 0.5938(2) 0.2063(2) 0.0766(6) Uani 1 1 d . . .
H26A H 0.6983 0.5219 0.2152 0.115 Uiso 1 1 calc R . .
H26B H 0.7656 0.5500 0.2449 0.115 Uiso 1 1 calc R . .
H26C H 0.7413 0.6034 0.1299 0.115 Uiso 1 1 calc R . .
C27 C 0.78547(10) 0.9975(3) 0.03826(19) 0.0799(6) Uani 1 1 d . . .
H27A H 0.7844 1.0442 -0.0338 0.120 Uiso 1 1 calc R . .
H27B H 0.7564 1.0508 0.0837 0.120 Uiso 1 1 calc R . .
H27C H 0.7766 0.8826 0.0340 0.120 Uiso 1 1 calc R . .
H20 H 0.6275(7) 0.7254(19) 0.2580(15) 0.055(5) Uiso 1 1 d . . .
H6 H 0.9576(8) 0.879(2) 0.3343(16) 0.060(6) Uiso 1 1 d . . .
H2 H 0.8877(8) 1.163(2) -0.0218(17) 0.068(6) Uiso 1 1 d . . .

loop_
_atom_site_aniso_label
_atom_site_aniso_U_11
_atom_site_aniso_U_22
_atom_site_aniso_U_33
_atom_site_aniso_U_23
_atom_site_aniso_U_13
_atom_site_aniso_U_12
B 0.0535(11) 0.0414(10) 0.0426(11) -0.0100(9) -0.0014(10) -0.0054(8)
N 0.0486(8) 0.0490(7) 0.0473(9) 0.0033(7) 0.0004(7) 0.0020(6)
C1 0.0663(12) 0.0528(10) 0.0484(11) 0.0032(9) 0.0002(10) 0.0066(9)
C2 0.0859(15) 0.0572(11) 0.0470(12) 0.0117(10) 0.0098(11) 0.0057(10)
C3 0.0688(14) 0.0698(12) 0.0807(16) 0.0002(12) 0.0278(13) -0.0070(11)
C4 0.0518(12) 0.0786(14) 0.1104(19) -0.0173(14) 0.0223(14) -0.0100(10)
C5 0.0499(11) 0.0715(12) 0.0887(17) -0.0058(13) -0.0019(11) 0.0013(9)
C6 0.0525(11) 0.0569(11) 0.0694(15) 0.0064(12) 0.0018(10) 0.0004(9)
C7 0.0510(10) 0.0451(9) 0.0525(11) -0.0021(9) 0.0076(9) 0.0049(7)
C8 0.0617(12) 0.0517(10) 0.0581(12) -0.0015(9) 0.0169(10) 0.0008(8)
C9 0.0429(9) 0.0441(8) 0.0443(10) -0.0027(8) 0.0015(8) -0.0043(7)
C10 0.0466(10) 0.0456(9) 0.0470(11) -0.0027(8) 0.0038(8) -0.0048(7)
C11 0.0553(11) 0.0556(11) 0.0462(11) 0.0031(9) -0.0022(9) -0.0050(8)
C12 0.0511(10) 0.0476(10) 0.0587(13) 0.0050(9) -0.0018(9) -0.0043(7)
C13 0.0512(10) 0.0447(9) 0.0618(13) -0.0036(9) 0.0094(9) 0.0036(7)
C14 0.0504(10) 0.0498(10) 0.0507(11) -0.0012(9) 0.0085(9) -0.0009(8)
C15 0.1000(16) 0.0683(13) 0.0544(14) -0.0062(10) 0.0152(11) 0.0141(11)
C16 0.0853(14) 0.0641(11) 0.0827(15) 0.0105(12) -0.0042(12) 0.0176(10)
C17 0.0764(12) 0.0572(11) 0.0494(12) -0.0067(9) 0.0038(10) 0.0051(9)
C18 0.0505(9) 0.0469(9) 0.0445(10) 0.0011(8) -0.0012(8) -0.0028(7)
C19 0.0536(10) 0.0552(10) 0.0463(10) 0.0064(8) -0.0024(9) -0.0070(8)
C20 0.0511(11) 0.0735(13) 0.0588(12) 0.0150(11) -0.0048(10) -0.0174(10)
C21 0.0481(10) 0.0803(13) 0.0590(13) 0.0198(11) 0.0004(10) 0.0039(10)
C22 0.0606(12) 0.0625(11) 0.0627(12) 0.0037(10) 0.0059(10) 0.0133(9)
C23 0.0507(10) 0.0515(9) 0.0583(12) 0.0030(8) 0.0011(9) 0.0007(7)
C24 0.0732(12) 0.0482(10) 0.1017(17) -0.0137(11) 0.0040(12) 0.0009(8)
C25 0.0522(11) 0.1188(17) 0.0993(18) 0.0290(16) 0.0051(12) 0.0154(11)
C26 0.0807(14) 0.0622(11) 0.0868(16) -0.0168(11) -0.0065(13) -0.0176(10)
C27 0.0795(15) 0.0989(15) 0.0613(14) 0.0120(12) -0.0144(12) 0.0053(11)

loop_
_atom_type_symbol
_atom_type_description
_atom_type_scat_dispersion_real
_atom_type_scat_dispersion_imag
_atom_type_scat_source
C C 0.0033 0.0016 'International Tables Vol C Tables 4.2.6.8 and 6.1.1.4'
H H 0.0000 0.0000 'International Tables Vol C Tables 4.2.6.8 and 6.1.1.4'
B B 0.0013 0.0007 'International Tables Vol C Tables 4.2.6.8 and 6.1.1.4'
N N 0.0061 0.0033 'International Tables Vol C Tables 4.2.6.8 and 6.1.1.4'

loop_
_geom_angle_atom_site_label_1
_geom_angle_atom_site_label_2
_geom_angle_atom_site_label_3
_geom_angle
_geom_angle_site_symmetry_1
_geom_angle_site_symmetry_3
_geom_angle_publ_flag
N B C18 118.98(15) . . ?
N B C9 118.90(14) . . ?
C18 B C9 122.12(15) . . ?
C7 N C1 106.08(14) . . ?
C7 N B 126.32(14) . . ?
C1 N B 127.49(14) . . ?
C2 C1 N 109.63(17) . . ?
C2 C1 C27 127.27(19) . . ?
N C1 C27 122.80(16) . . ?
C1 C2 C8 109.45(18) . . ?
C4 C3 C8 118.6(2) . . ?
C3 C4 C5 121.19(18) . . ?
C4 C5 C6 121.2(2) . . ?
C7 C6 C5 118.0(2) . . ?
C6 C7 C8 121.04(17) . . ?
C6 C7 N 130.11(17) . . ?
C8 C7 N 108.60(16) . . ?
C3 C8 C7 119.94(19) . . ?
C3 C8 C2 133.80(19) . . ?
C7 C8 C2 106.23(16) . . ?
C14 C9 C10 117.97(15) . . ?
C14 C9 B 120.74(16) . . ?
C10 C9 B 121.23(14) . . ?
C11 C10 C9 119.81(15) . . ?
C11 C10 C17 118.12(16) . . ?
C9 C10 C17 122.00(15) . . ?
C10 C11 C12 122.28(17) . . ?
C13 C12 C11 117.46(16) . . ?
C13 C12 C16 121.50(17) . . ?
C11 C12 C16 121.03(18) . . ?
C12 C13 C14 122.77(16) . . ?
C13 C14 C9 119.69(16) . . ?
C13 C14 C15 117.64(16) . . ?
C9 C14 C15 122.65(16) . . ?
C23 C18 C19 117.70(14) . . ?
C23 C18 B 120.18(13) . . ?
C19 C18 B 122.02(14) . . ?
C20 C19 C18 120.21(16) . . ?
C20 C19 C26 118.77(16) . . ?
C18 C19 C26 120.93(15) . . ?
C21 C20 C19 122.21(17) . . ?
C22 C21 C20 117.52(16) . . ?
C22 C21 C25 121.82(19) . . ?
C20 C21 C25 120.66(18) . . ?
C21 C22 C23 122.34(17) . . ?
C22 C23 C18 119.97(15) . . ?
C22 C23 C24 118.09(15) . . ?
C18 C23 C24 121.92(14) . . ?

loop_
_geom_bond_atom_site_label_1
_geom_bond_atom_site_label_2
_geom_bond_distance
_geom_bond_site_symmetry_2
_geom_bond_publ_flag
B N 1.452(2) . ?
B C18 1.572(3) . ?
B C9 1.575(3) . ?
N C7 1.420(2) . ?
N C1 1.423(2) . ?
C1 C2 1.338(3) . ?
C1 C27 1.487(3) . ?
C2 C8 1.431(3) . ?
C3 C4 1.370(3) . ?
C3 C8 1.393(3) . ?
C4 C5 1.383(3) . ?
C5 C6 1.386(2) . ?
C6 C7 1.379(3) . ?
C7 C8 1.403(2) . ?
C9 C14 1.411(2) . ?
C9 C10 1.421(2) . ?
C10 C11 1.389(2) . ?
C10 C17 1.501(2) . ?
C11 C12 1.390(2) . ?
C12 C13 1.378(3) . ?
C12 C16 1.508(2) . ?
C13 C14 1.393(2) . ?
C14 C15 1.511(3) . ?
C18 C23 1.404(2) . ?
C18 C19 1.408(2) . ?
C19 C20 1.387(2) . ?
C19 C26 1.516(3) . ?
C20 C21 1.382(3) . ?
C21 C22 1.374(2) . ?
C21 C25 1.516(3) . ?
C22 C23 1.396(2) . ?
C23 C24 1.517(2) . ?

loop_
_cod_related_entry_id
_cod_related_entry_database
_cod_related_entry_code
1 ChemSpider 21143788
